data_7719682
loop_
_publ_author_name
'Durigon, Daniele Cocco'
'Ribeiro, Ronny R.'
'Espindola-Moreno, Olivia'
'Leon, Ignacio'
'Poneti, Giordano'
'Bortoluzzi, Adailton J.'
'Peralta, Rosely'

_publ_section_title
;
 Structural Influences on the Oxidation and Anticancer Activities of
 Dicopper(II) Complexes Containing Different Selenium and Sulfur Ligands
;
_journal_name_full 'Dalton Transactions'
_journal_paper_doi 10.1039/D5DT01324K
_journal_year 2025
_chemical_formula_moiety
;
C35 H40 Cu2 N5 O5 S2, P F6, 2 (H2 O)
;
_chemical_formula_sum 'C35 H40 Cu2 F6 N5 O7 P S2'
_chemical_formula_weight 978.89
_space_group_crystal_system triclinic
_space_group_IT_number 2
_space_group_name_Hall '-P 1'
_space_group_name_H-M_alt 'P -1'
_atom_sites_solution_hydrogens geom
_atom_sites_solution_primary 'dual space'
_atom_sites_solution_secondary difmap
_audit_creation_method SHELXL-2019/3
_audit_update_record
;
2025-04-18 deposited with the CCDC.	2025-10-22 downloaded from the CCDC.
;
_cell_angle_alpha 77.0500(10)
_cell_angle_beta 86.0490(10)
_cell_angle_gamma 74.4140(10)
_cell_formula_units_Z 4
_cell_length_a 11.0535(7)
_cell_length_b 16.0382(11)
_cell_length_c 24.2436(16)
_cell_measurement_reflns_used 9986
_cell_measurement_temperature 150(2)
_cell_measurement_theta_max 30.52
_cell_measurement_theta_min 2.41
_cell_volume 4034.4(5)
_computing_cell_refinement 'Bruker SAINT'
_computing_data_collection 'Bruker APEX2'
_computing_data_reduction 'Bruker SAINT'
_computing_molecular_graphics 'PLATON (Spek, 2009)'
_computing_publication_material 'SHELXL-2019/3 (Sheldrick, 2008)'
_computing_structure_refinement 'SHELXL-2019/3 (Sheldrick, 2008)'
_computing_structure_solution 'SHELXT 2014/5 (Sheldrick, 2015)'
_diffrn_ambient_temperature 150(2)
_diffrn_measured_fraction_theta_full 0.999
_diffrn_measured_fraction_theta_max 0.998
_diffrn_measurement_device_type 'Bruker APEX-II CCD'
_diffrn_measurement_method '\f and \w scans'
_diffrn_radiation_monochromator graphite
_diffrn_radiation_source 'fine-focus sealed tube'
_diffrn_radiation_type MoK\a
_diffrn_radiation_wavelength 0.71073
_diffrn_reflns_av_R_equivalents 0.0198
_diffrn_reflns_av_unetI/netI 0.0253
_diffrn_reflns_Laue_measured_fraction_full 0.999
_diffrn_reflns_Laue_measured_fraction_max 0.998
_diffrn_reflns_limit_h_max 15
_diffrn_reflns_limit_h_min -15
_diffrn_reflns_limit_k_max 22
_diffrn_reflns_limit_k_min -22
_diffrn_reflns_limit_l_max 34
_diffrn_reflns_limit_l_min -34
_diffrn_reflns_number 68614
_diffrn_reflns_point_group_measured_fraction_full 0.999
_diffrn_reflns_point_group_measured_fraction_max 0.998
_diffrn_reflns_theta_full 25.242
_diffrn_reflns_theta_max 30.544
_diffrn_reflns_theta_min 0.862
_exptl_absorpt_coefficient_mu 1.279
_exptl_absorpt_correction_T_max 0.7461
_exptl_absorpt_correction_T_min 0.6442
_exptl_absorpt_correction_type multi-scan
_exptl_absorpt_process_details
;
 SADABS 2016/2: Krause, L., Herbst-Irmer, R., Sheldrick G.M. & Stalke D.,
 J. Appl. Cryst. 48 (2015) 3-10
;
_exptl_crystal_colour green
_exptl_crystal_density_diffrn 1.612
_exptl_crystal_description prismatic
_exptl_crystal_F_000 2000
_exptl_crystal_size_max 0.400
_exptl_crystal_size_mid 0.180
_exptl_crystal_size_min 0.060
_refine_diff_density_max 2.296
_refine_diff_density_min -1.557
_refine_diff_density_rms 0.114
_refine_ls_extinction_method none
_refine_ls_goodness_of_fit_ref 1.028
_refine_ls_hydrogen_treatment constr
_refine_ls_matrix_type full
_refine_ls_number_parameters 1025
_refine_ls_number_reflns 24645
_refine_ls_number_restraints 395
_refine_ls_restrained_S_all 1.104
_refine_ls_R_factor_all 0.0765
_refine_ls_R_factor_gt 0.0566
_refine_ls_shift/su_max 0.002
_refine_ls_shift/su_mean 0.000
_refine_ls_structure_factor_coef Fsqd
_refine_ls_weighting_details 'w=1/[\s^2^(Fo^2^)+(0.0613P)^2^+13.7938P] where P=(Fo^2^+2Fc^2^)/3'
_refine_ls_weighting_scheme calc
_refine_ls_wR_factor_gt 0.1421
_refine_ls_wR_factor_ref 0.1568
_reflns_Friedel_coverage 0.000
_reflns_number_gt 18880
_reflns_number_total 24645
_reflns_threshold_expression 'I > 2\s(I)'
_cod_data_source_file d5dt01324k2.cif
_cod_data_source_block Complex1
_cod_depositor_comments
;
The following automatic conversions were performed:

data item '_atom_sites_solution_secondary' value 'diffmap' was
changed to 'difmap'.

Automatic conversion script
Id: cif_fix_values 8170 2020-07-09 18:12:32Z antanas 
;
_cod_database_code 7719682
_shelx_shelxl_version_number 2019/3
_shelx_space_group_comment
;
The symmetry employed for this shelxl refinement is uniquely defined
by the following loop, which should always be used as a source of
symmetry information in preference to the above space-group names.
They are only intended as comments.
;
_shelx_estimated_absorpt_t_min 0.629
_shelx_estimated_absorpt_t_max 0.927

loop_
_space_group_symop_operation_xyz
'x, y, z'
'-x, -y, -z'

loop_
_atom_site_label
_atom_site_type_symbol
_atom_site_fract_x
_atom_site_fract_y
_atom_site_fract_z
_atom_site_U_iso_or_equiv
_atom_site_adp_type
_atom_site_occupancy
_atom_site_site_symmetry_order
_atom_site_calc_flag
_atom_site_refinement_flags_posn
_atom_site_refinement_flags_adp
_atom_site_refinement_flags_occupancy
_atom_site_disorder_assembly
_atom_site_disorder_group
Cu1 Cu 0.10894(3) 0.38547(2) 0.50036(2) 0.01542(7) Uani 1 1 d . . . . .
Cu2 Cu 0.11377(3) 0.23375(2) 0.40381(2) 0.01583(7) Uani 1 1 d . . . . .
O10 O 0.20496(18) 0.26308(14) 0.45791(8) 0.0176(4) Uani 1 1 d . . . . .
S3 S -0.06647(7) 0.40124(5) 0.40455(3) 0.01957(14) Uani 1 1 d . . . . .
O1 O -0.02888(19) 0.44616(14) 0.44659(9) 0.0192(4) Uani 1 1 d . . . . .
O2 O -0.04227(19) 0.30462(14) 0.43166(9) 0.0194(4) Uani 1 1 d . . . . .
O4 O 0.0118(3) 0.41131(18) 0.35360(10) 0.0325(5) Uani 1 1 d . . . . .
O3 O -0.2001(2) 0.43799(17) 0.39349(11) 0.0323(6) Uani 1 1 d . . . . .
N1 N 0.2379(2) 0.34133(16) 0.56298(10) 0.0167(4) Uani 1 1 d . . . . .
C2 C 0.3005(3) 0.24457(19) 0.56530(12) 0.0180(5) Uani 1 1 d . . . . .
H2A H 0.350888 0.219542 0.600191 0.022 Uiso 1 1 calc R U . . .
H2B H 0.235144 0.212199 0.567012 0.022 Uiso 1 1 calc R U . . .
C3 C 0.3606(3) 0.2279(2) 0.35975(13) 0.0227(6) Uani 1 1 d . . . . .
H3A H 0.430959 0.206291 0.334623 0.027 Uiso 1 1 calc R U . . .
H3B H 0.317451 0.289650 0.341748 0.027 Uiso 1 1 calc R U . . .
N2 N 0.2695(2) 0.17090(17) 0.36605(10) 0.0191(5) Uani 1 1 d . . . . .
C11 C 0.3839(3) 0.23113(19) 0.51497(12) 0.0178(5) Uani 1 1 d . . . . .
C12 C 0.3305(3) 0.24042(18) 0.46225(12) 0.0159(5) Uani 1 1 d . . . . .
C13 C 0.4120(3) 0.2265(2) 0.41588(12) 0.0192(5) Uani 1 1 d . . . . .
C14 C 0.5414(3) 0.2103(2) 0.42230(13) 0.0217(6) Uani 1 1 d . . . . .
H14 H 0.595045 0.202331 0.390495 0.026 Uiso 1 1 calc R U . . .
C15 C 0.5946(3) 0.2056(2) 0.47375(14) 0.0221(6) Uani 1 1 d . . . . .
C16 C 0.5139(3) 0.2134(2) 0.51992(13) 0.0207(5) Uani 1 1 d . . . . .
H16 H 0.548232 0.206573 0.556020 0.025 Uiso 1 1 calc R U . . .
C17 C 0.7338(3) 0.1937(3) 0.47952(16) 0.0307(7) Uani 1 1 d . . . . .
H17A H 0.780848 0.147585 0.459906 0.046 Uiso 1 1 calc R U . . .
H17B H 0.756009 0.176158 0.519686 0.046 Uiso 1 1 calc R U . . .
H17C H 0.754873 0.249641 0.462725 0.046 Uiso 1 1 calc R U . . .
C20 C 0.3297(3) 0.3959(2) 0.55038(12) 0.0206(5) Uani 1 1 d . . . . .
H20A H 0.411676 0.361325 0.567559 0.025 Uiso 1 1 calc R U . . .
H20B H 0.299614 0.449194 0.566772 0.025 Uiso 1 1 calc R U . . .
C21 C 0.3452(3) 0.42340(19) 0.48690(13) 0.0196(5) Uani 1 1 d . . . . .
N22 N 0.2402(2) 0.43798(16) 0.45699(10) 0.0183(4) Uani 1 1 d . . . . .
C23 C 0.2441(3) 0.4647(2) 0.40025(13) 0.0238(6) Uani 1 1 d . . . . .
H23 H 0.170228 0.474778 0.379212 0.029 Uiso 1 1 calc R U . . .
C24 C 0.3523(4) 0.4780(2) 0.37170(15) 0.0319(7) Uani 1 1 d . . . . .
H24 H 0.352424 0.497725 0.331712 0.038 Uiso 1 1 calc R U . . .
C25 C 0.4604(3) 0.4622(3) 0.40226(16) 0.0323(7) Uani 1 1 d . . . . .
H25 H 0.536056 0.470045 0.383390 0.039 Uiso 1 1 calc R U . . .
C26 C 0.4573(3) 0.4348(2) 0.46056(15) 0.0267(6) Uani 1 1 d . . . . .
H26 H 0.530429 0.423941 0.482243 0.032 Uiso 1 1 calc R U . . .
C30 C 0.1689(3) 0.3500(2) 0.61723(12) 0.0209(6) Uani 1 1 d . . . . .
H30A H 0.159034 0.410161 0.623854 0.025 Uiso 1 1 calc R U . . .
H30B H 0.217291 0.306554 0.648990 0.025 Uiso 1 1 calc R U . . .
C31 C 0.0415(3) 0.3337(2) 0.61480(12) 0.0210(6) Uani 1 1 d . . . . .
N32 N -0.0031(2) 0.34407(17) 0.56269(10) 0.0197(5) Uani 1 1 d . . . . .
C33 C -0.1169(3) 0.3318(2) 0.55733(14) 0.0249(6) Uani 1 1 d . . . . .
H33 H -0.147846 0.339100 0.520477 0.030 Uiso 1 1 calc R U . . .
C34 C -0.1905(3) 0.3088(2) 0.60385(16) 0.0319(7) Uani 1 1 d . . . . .
H34 H -0.269880 0.299151 0.599126 0.038 Uiso 1 1 calc R U . . .
C35 C -0.1459(4) 0.3003(3) 0.65750(16) 0.0368(8) Uani 1 1 d . . . . .
H35 H -0.195603 0.286040 0.690023 0.044 Uiso 1 1 calc R U . . .
C36 C -0.0284(3) 0.3125(2) 0.66338(14) 0.0308(7) Uani 1 1 d . . . . .
H36 H 0.003662 0.306661 0.699801 0.037 Uiso 1 1 calc R U . . .
C40 C 0.2341(3) 0.1676(3) 0.30822(13) 0.0270(7) Uani 1 1 d . . . . .
H40A H 0.289058 0.114206 0.296906 0.032 Uiso 1 1 calc R U . . .
H40B H 0.246823 0.220339 0.280605 0.032 Uiso 1 1 calc R U . . .
C41 C 0.0989(3) 0.1653(2) 0.30738(12) 0.0217(6) Uani 1 1 d . . . . .
N42 N 0.0231(2) 0.20892(18) 0.34294(10) 0.0203(5) Uani 1 1 d . . . . .
C43 C -0.1012(3) 0.2170(2) 0.34207(13) 0.0270(6) Uani 1 1 d . . . . .
H43 H -0.155205 0.249364 0.366606 0.032 Uiso 1 1 calc R U . . .
C44 C -0.1528(3) 0.1793(3) 0.30637(15) 0.0329(8) Uani 1 1 d . . . . .
H44 H -0.240853 0.186080 0.306165 0.039 Uiso 1 1 calc R U . . .
C45 C -0.0735(3) 0.1318(3) 0.27116(14) 0.0320(7) Uani 1 1 d . . . . .
H45 H -0.106229 0.104109 0.247018 0.038 Uiso 1 1 calc R U . . .
C46 C 0.0547(3) 0.1249(2) 0.27135(13) 0.0287(7) Uani 1 1 d . . . . .
H46 H 0.110605 0.092962 0.247162 0.034 Uiso 1 1 calc R U . . .
C50 C 0.3266(3) 0.0802(2) 0.39917(14) 0.0226(6) Uani 1 1 d . . . . .
H50A H 0.364939 0.085265 0.433592 0.027 Uiso 1 1 calc R U . . .
H50B H 0.394754 0.049908 0.376245 0.027 Uiso 1 1 calc R U . . .
C51 C 0.2343(3) 0.0229(2) 0.41693(14) 0.0235(6) Uani 1 1 d . . . . .
H51A H 0.280423 -0.035454 0.439059 0.028 Uiso 1 1 calc R U . . .
H51B H 0.202968 0.012706 0.382378 0.028 Uiso 1 1 calc R U . . .
S1 S 0.10037(7) 0.06843(5) 0.45855(3) 0.02094(14) Uani 1 1 d . . . . .
C52 C 0.1580(3) 0.05794(19) 0.52676(12) 0.0191(5) Uani 1 1 d . . . . .
C53 C 0.2805(3) 0.0148(2) 0.54497(14) 0.0265(6) Uani 1 1 d . . . . .
H53 H 0.341683 -0.009842 0.519529 0.032 Uiso 1 1 calc R U . . .
C54 C 0.3124(3) 0.0083(2) 0.60035(15) 0.0318(7) Uani 1 1 d . . . . .
H54 H 0.395824 -0.021225 0.612593 0.038 Uiso 1 1 calc R U . . .
C55 C 0.2250(4) 0.0439(3) 0.63821(15) 0.0322(7) Uani 1 1 d . . . . .
H55 H 0.247983 0.039010 0.676063 0.039 Uiso 1 1 calc R U . . .
C56 C 0.1032(3) 0.0867(2) 0.62002(14) 0.0299(7) Uani 1 1 d . . . . .
H56 H 0.042418 0.111326 0.645649 0.036 Uiso 1 1 calc R U . . .
C57 C 0.0694(3) 0.0940(2) 0.56464(13) 0.0246(6) Uani 1 1 d . . . . .
H57 H -0.014065 0.123532 0.552552 0.029 Uiso 1 1 calc R U . . .
Cu3 Cu 0.88724(3) 0.61641(2) 0.00814(2) 0.01524(7) Uani 1 1 d . . . . .
Cu4 Cu 0.87563(3) 0.77151(2) 0.10342(2) 0.01544(7) Uani 1 1 d . . . . .
O60 O 0.78761(18) 0.73843(13) 0.05003(8) 0.0168(4) Uani 1 1 d . . . . .
S4 S 1.07152(7) 0.59787(5) 0.10227(3) 0.02016(14) Uani 1 1 d . . . . .
O5 O 1.03238(19) 0.69608(14) 0.08059(10) 0.0212(4) Uani 1 1 d . . . . .
O6 O 1.0240(2) 0.55557(14) 0.06177(9) 0.0213(4) Uani 1 1 d . . . . .
O7 O 1.2079(2) 0.56913(17) 0.10278(12) 0.0353(6) Uani 1 1 d . . . . .
O8 O 1.0147(3) 0.5737(2) 0.15793(11) 0.0439(7) Uani 1 1 d . . . . .
N3 N 0.7604(2) 0.65683(15) -0.05502(10) 0.0152(4) Uani 1 1 d . . . . .
C4 C 0.6948(3) 0.75301(18) -0.05745(11) 0.0165(5) Uani 1 1 d . . . . .
H4A H 0.758704 0.786589 -0.059284 0.020 Uiso 1 1 calc R U . . .
H4B H 0.644729 0.776971 -0.092496 0.020 Uiso 1 1 calc R U . . .
C5 C 0.6266(3) 0.7850(2) 0.14544(12) 0.0194(5) Uani 1 1 d . . . . .
H5A H 0.668734 0.724716 0.166398 0.023 Uiso 1 1 calc R U . . .
H5B H 0.554869 0.810196 0.168753 0.023 Uiso 1 1 calc R U . . .
N4 N 0.7180(2) 0.84208(16) 0.13628(10) 0.0167(4) Uani 1 1 d . . . . .
C61 C 0.6102(2) 0.76688(18) -0.00761(12) 0.0158(5) Uani 1 1 d . . . . .
C62 C 0.6618(2) 0.76091(17) 0.04511(11) 0.0148(5) Uani 1 1 d . . . . .
C63 C 0.5787(2) 0.77917(19) 0.09020(12) 0.0165(5) Uani 1 1 d . . . . .
C64 C 0.4499(3) 0.7937(2) 0.08347(13) 0.0195(5) Uani 1 1 d . . . . .
H64 H 0.395340 0.803870 0.114670 0.023 Uiso 1 1 calc R U . . .
C65 C 0.3984(3) 0.79378(19) 0.03234(13) 0.0191(5) Uani 1 1 d . . . . .
C66 C 0.4804(3) 0.78351(19) -0.01321(12) 0.0179(5) Uani 1 1 d . . . . .
H66 H 0.447210 0.787904 -0.049185 0.022 Uiso 1 1 calc R U . . .
C67 C 0.2594(3) 0.8049(2) 0.02638(15) 0.0264(6) Uani 1 1 d . . . . .
H67A H 0.239093 0.815960 -0.013769 0.040 Uiso 1 1 calc R U . . .
H67B H 0.211672 0.855086 0.042361 0.040 Uiso 1 1 calc R U . . .
H67C H 0.237344 0.750770 0.046675 0.040 Uiso 1 1 calc R U . . .
C70 C 0.6707(3) 0.59999(19) -0.04215(12) 0.0180(5) Uani 1 1 d . . . . .
H70A H 0.703146 0.546441 -0.058107 0.022 Uiso 1 1 calc R U . . .
H70B H 0.588468 0.633025 -0.059635 0.022 Uiso 1 1 calc R U . . .
C71 C 0.6548(3) 0.57333(19) 0.02121(12) 0.0189(5) Uani 1 1 d . . . . .
N72 N 0.7579(2) 0.56235(16) 0.05153(10) 0.0177(4) Uani 1 1 d . . . . .
C73 C 0.7536(3) 0.5373(2) 0.10841(13) 0.0236(6) Uani 1 1 d . . . . .
H73 H 0.826225 0.530351 0.129565 0.028 Uiso 1 1 calc R U . . .
C74 C 0.6467(3) 0.5213(2) 0.13680(14) 0.0299(7) Uani 1 1 d . . . . .
H74 H 0.645868 0.503005 0.176867 0.036 Uiso 1 1 calc R U . . .
C75 C 0.5404(3) 0.5326(3) 0.10568(16) 0.0330(7) Uani 1 1 d . . . . .
H75 H 0.465751 0.522159 0.124336 0.040 Uiso 1 1 calc R U . . .
C76 C 0.5439(3) 0.5592(2) 0.04726(15) 0.0264(6) Uani 1 1 d . . . . .
H76 H 0.471850 0.567519 0.025407 0.032 Uiso 1 1 calc R U . . .
C80 C 0.8300(3) 0.6490(2) -0.10906(12) 0.0194(5) Uani 1 1 d . . . . .
H80A H 0.782423 0.693309 -0.140672 0.023 Uiso 1 1 calc R U . . .
H80B H 0.838902 0.589288 -0.116348 0.023 Uiso 1 1 calc R U . . .
C81 C 0.9581(3) 0.66380(19) -0.10606(12) 0.0195(5) Uani 1 1 d . . . . .
N82 N 1.0012(2) 0.65476(16) -0.05406(10) 0.0188(5) Uani 1 1 d . . . . .
C83 C 1.1160(3) 0.6655(2) -0.04811(14) 0.0241(6) Uani 1 1 d . . . . .
H83 H 1.145933 0.659235 -0.011210 0.029 Uiso 1 1 calc R U . . .
C84 C 1.1916(3) 0.6855(2) -0.09472(15) 0.0295(7) Uani 1 1 d . . . . .
H84 H 1.271737 0.693886 -0.089827 0.035 Uiso 1 1 calc R U . . .
C85 C 1.1487(3) 0.6931(2) -0.14826(15) 0.0312(7) Uani 1 1 d . . . . .
H85 H 1.199805 0.705496 -0.180609 0.037 Uiso 1 1 calc R U . . .
C86 C 1.0303(3) 0.6824(2) -0.15423(14) 0.0271(6) Uani 1 1 d . . . . .
H86 H 0.998879 0.687677 -0.190709 0.033 Uiso 1 1 calc R U . . .
C90 C 0.7502(3) 0.8542(2) 0.19246(12) 0.0232(6) Uani 1 1 d . . . . .
H90A H 0.734308 0.805395 0.222718 0.028 Uiso 1 1 calc R U . . .
H90B H 0.696027 0.910736 0.199859 0.028 Uiso 1 1 calc R U . . .
C91 C 0.8855(3) 0.8548(2) 0.19337(12) 0.0215(6) Uani 1 1 d . . . . .
N92 N 0.9629(2) 0.80459(18) 0.16146(10) 0.0205(5) Uani 1 1 d . . . . .
C93 C 1.0874(3) 0.7953(2) 0.16280(13) 0.0249(6) Uani 1 1 d . . . . .
H93 H 1.142031 0.758648 0.140693 0.030 Uiso 1 1 calc R U . . .
C94 C 1.1377(3) 0.8378(3) 0.19564(14) 0.0315(7) Uani 1 1 d . . . . .
H94 H 1.225906 0.830119 0.196333 0.038 Uiso 1 1 calc R U . . .
C95 C 1.0578(4) 0.8917(3) 0.22746(14) 0.0324(7) Uani 1 1 d . . . . .
H95 H 1.090287 0.922396 0.249681 0.039 Uiso 1 1 calc R U . . .
C96 C 0.9302(3) 0.9001(2) 0.22646(13) 0.0272(6) Uani 1 1 d . . . . .
H96 H 0.873829 0.936472 0.248167 0.033 Uiso 1 1 calc R U . . .
C100 C 0.6638(3) 0.9297(2) 0.09838(13) 0.0202(5) Uani 1 1 d . . . . .
H10A H 0.593091 0.963603 0.118414 0.024 Uiso 1 1 calc R U . . .
H10B H 0.629472 0.919808 0.064452 0.024 Uiso 1 1 calc R U . . .
C101 C 0.7578(3) 0.9855(2) 0.07927(13) 0.0218(6) Uani 1 1 d . . . . .
H10C H 0.786337 0.999716 0.113065 0.026 Uiso 1 1 calc R U . . .
H10D H 0.713845 1.042158 0.054534 0.026 Uiso 1 1 calc R U . . .
S2 S 0.89484(7) 0.93398(5) 0.04162(3) 0.02009(14) Uani 1 1 d . . . . .
C102 C 0.8429(3) 0.94029(19) -0.02709(12) 0.0186(5) Uani 1 1 d . . . . .
C103 C 0.9344(3) 0.9015(2) -0.06290(13) 0.0223(6) Uani 1 1 d . . . . .
H103 H 1.016795 0.872119 -0.049187 0.027 Uiso 1 1 calc R U . . .
C104 C 0.9058(3) 0.9057(2) -0.11842(14) 0.0269(6) Uani 1 1 d . . . . .
H104 H 0.968837 0.879593 -0.142616 0.032 Uiso 1 1 calc R U . . .
C105 C 0.7858(3) 0.9478(2) -0.13881(14) 0.0277(6) Uani 1 1 d . . . . .
H105 H 0.766028 0.950076 -0.176740 0.033 Uiso 1 1 calc R U . . .
C106 C 0.6949(3) 0.9864(2) -0.10332(14) 0.0278(7) Uani 1 1 d . . . . .
H106 H 0.612730 1.015760 -0.117323 0.033 Uiso 1 1 calc R U . . .
C107 C 0.7219(3) 0.9829(2) -0.04753(13) 0.0238(6) Uani 1 1 d . . . . .
H107 H 0.658581 1.009320 -0.023544 0.029 Uiso 1 1 calc R U . . .
P1 P 0.56997(10) 0.16214(8) 0.19769(4) 0.0384(2) Uani 1 1 d D . . . .
F1 F 0.5353(3) 0.1030(2) 0.16089(14) 0.0649(8) Uani 1 1 d D . . . .
F2 F 0.6048(4) 0.2252(3) 0.23342(14) 0.0879(12) Uani 1 1 d D . . . .
F3 F 0.7053(5) 0.1006(4) 0.2064(3) 0.0692(7) Uani 0.525(4) 1 d D U P A 1
F4 F 0.4204(6) 0.2167(5) 0.2000(3) 0.0692(7) Uani 0.525(4) 1 d D U P A 1
F5 F 0.5785(6) 0.2340(5) 0.1427(3) 0.0692(7) Uani 0.525(4) 1 d D U P A 1
F6 F 0.5379(6) 0.1025(5) 0.2583(2) 0.0692(7) Uani 0.525(4) 1 d D U P A 1
F3' F 0.7148(5) 0.1432(5) 0.1749(3) 0.0692(7) Uani 0.475(4) 1 d D U P A 2
F4' F 0.4288(6) 0.1918(6) 0.2145(3) 0.0692(7) Uani 0.475(4) 1 d D U P A 2
F5' F 0.5368(7) 0.2498(5) 0.1450(3) 0.0692(7) Uani 0.475(4) 1 d D U P A 2
F6' F 0.6130(7) 0.0815(5) 0.2458(3) 0.0692(7) Uani 0.475(4) 1 d D U P A 2
P2 P 0.41888(9) 0.87209(7) 0.29633(4) 0.0327(2) Uani 1 1 d D . . . .
F7 F 0.5547(3) 0.8065(3) 0.29861(14) 0.0777(5) Uani 1 1 d D . . . .
F8 F 0.2880(3) 0.9453(3) 0.28810(14) 0.0777(5) Uani 1 1 d D . . . .
F9 F 0.3875(7) 0.8189(5) 0.2518(3) 0.0777(5) Uani 0.550(7) 1 d D U P B 1
F10 F 0.4576(7) 0.9132(5) 0.3440(3) 0.0777(5) Uani 0.550(7) 1 d D U P B 1
F11 F 0.4689(6) 0.9339(5) 0.2431(3) 0.0777(5) Uani 0.550(7) 1 d D U P B 1
F12 F 0.3924(6) 0.7964(5) 0.3447(3) 0.0777(5) Uani 0.550(7) 1 d D U P B 1
F9' F 0.3579(8) 0.8141(6) 0.2678(4) 0.0777(5) Uani 0.450(7) 1 d D U P B 2
F10' F 0.4724(8) 0.9306(6) 0.3267(4) 0.0777(5) Uani 0.450(7) 1 d D U P B 2
F11' F 0.4522(7) 0.9112(6) 0.2312(3) 0.0777(5) Uani 0.450(7) 1 d D U P B 2
F12' F 0.3696(7) 0.8353(6) 0.3559(3) 0.0777(5) Uani 0.450(7) 1 d D U P B 2
O1W O 0.4854(5) 0.6261(4) 0.2644(3) 0.116(2) Uani 1 1 d . . . . .
O2W O 0.0970(4) 0.4074(2) 0.24232(13) 0.0533(8) Uani 1 1 d . . . . .
O3W O 0.8542(4) 0.6446(3) 0.23943(17) 0.0731(12) Uani 1 1 d . . . . .
O4W O 0.7255(4) 0.5144(4) 0.27788(17) 0.0913(16) Uani 1 1 d . . . . .

loop_
_atom_site_aniso_label
_atom_site_aniso_U_11
_atom_site_aniso_U_22
_atom_site_aniso_U_33
_atom_site_aniso_U_23
_atom_site_aniso_U_13
_atom_site_aniso_U_12
Cu1 0.01525(15) 0.01733(16) 0.01349(15) -0.00275(12) 0.00069(11) -0.00459(12)
Cu2 0.01515(15) 0.01964(17) 0.01438(15) -0.00798(12) 0.00103(11) -0.00410(12)
O10 0.0150(9) 0.0220(10) 0.0184(9) -0.0106(8) 0.0011(7) -0.0043(7)
S3 0.0203(3) 0.0198(3) 0.0187(3) -0.0061(3) -0.0033(2) -0.0030(3)
O1 0.0195(9) 0.0186(10) 0.0191(9) -0.0041(8) -0.0055(7) -0.0030(8)
O2 0.0173(9) 0.0191(10) 0.0224(10) -0.0077(8) 0.0029(7) -0.0040(7)
O4 0.0440(15) 0.0379(14) 0.0194(11) -0.0060(10) 0.0038(10) -0.0180(12)
O3 0.0241(11) 0.0304(12) 0.0422(14) -0.0165(11) -0.0137(10) 0.0040(9)
N1 0.0188(11) 0.0181(11) 0.0136(10) -0.0059(8) 0.0002(8) -0.0036(9)
C2 0.0197(12) 0.0173(12) 0.0160(12) -0.0047(10) -0.0010(9) -0.0018(10)
C3 0.0214(13) 0.0325(16) 0.0193(13) -0.0105(12) 0.0060(10) -0.0129(12)
N2 0.0189(11) 0.0264(12) 0.0173(11) -0.0118(9) 0.0041(8) -0.0097(9)
C11 0.0167(12) 0.0191(13) 0.0189(12) -0.0076(10) -0.0003(9) -0.0038(10)
C12 0.0153(11) 0.0169(12) 0.0178(12) -0.0066(10) 0.0022(9) -0.0062(9)
C13 0.0177(12) 0.0233(14) 0.0201(13) -0.0098(11) 0.0038(10) -0.0081(10)
C14 0.0181(13) 0.0243(14) 0.0253(14) -0.0095(11) 0.0051(10) -0.0077(11)
C15 0.0162(12) 0.0232(14) 0.0295(15) -0.0100(12) 0.0010(11) -0.0062(11)
C16 0.0187(13) 0.0216(14) 0.0223(13) -0.0076(11) -0.0026(10) -0.0033(10)
C17 0.0165(13) 0.0378(19) 0.0406(19) -0.0118(15) 0.0008(12) -0.0095(13)
C20 0.0216(13) 0.0239(14) 0.0209(13) -0.0111(11) -0.0003(10) -0.0082(11)
C21 0.0219(13) 0.0179(13) 0.0232(13) -0.0099(11) 0.0020(10) -0.0083(10)
N22 0.0215(11) 0.0170(11) 0.0189(11) -0.0060(9) 0.0034(9) -0.0082(9)
C23 0.0293(15) 0.0242(15) 0.0195(13) -0.0031(11) 0.0026(11) -0.0117(12)
C24 0.0395(19) 0.0345(18) 0.0246(15) -0.0047(13) 0.0107(13) -0.0186(15)
C25 0.0335(17) 0.0365(19) 0.0332(17) -0.0114(15) 0.0138(14) -0.0201(15)
C26 0.0246(15) 0.0287(16) 0.0335(17) -0.0145(13) 0.0047(12) -0.0132(12)
C30 0.0262(14) 0.0224(14) 0.0133(12) -0.0069(10) 0.0001(10) -0.0022(11)
C31 0.0240(14) 0.0186(13) 0.0175(12) -0.0029(10) 0.0043(10) -0.0025(11)
N32 0.0207(11) 0.0192(11) 0.0193(11) -0.0055(9) 0.0043(9) -0.0050(9)
C33 0.0231(14) 0.0267(15) 0.0264(15) -0.0070(12) 0.0058(11) -0.0093(12)
C34 0.0260(16) 0.0320(18) 0.0370(18) -0.0036(14) 0.0109(13) -0.0122(13)
C35 0.0344(18) 0.0367(19) 0.0307(17) 0.0028(15) 0.0157(14) -0.0073(15)
C36 0.0318(17) 0.0329(17) 0.0195(14) 0.0002(12) 0.0066(12) -0.0010(14)
C40 0.0248(15) 0.0449(19) 0.0186(13) -0.0176(13) 0.0061(11) -0.0141(14)
C41 0.0233(14) 0.0284(15) 0.0151(12) -0.0074(11) 0.0009(10) -0.0075(11)
N42 0.0211(12) 0.0266(13) 0.0151(10) -0.0069(9) -0.0015(9) -0.0069(10)
C43 0.0212(14) 0.0399(18) 0.0205(14) -0.0102(13) -0.0016(11) -0.0055(13)
C44 0.0254(16) 0.051(2) 0.0268(16) -0.0121(15) -0.0049(12) -0.0129(15)
C45 0.0357(18) 0.045(2) 0.0222(15) -0.0142(14) -0.0064(13) -0.0155(16)
C46 0.0342(17) 0.0381(18) 0.0201(14) -0.0157(13) 0.0005(12) -0.0126(14)
C50 0.0186(13) 0.0226(14) 0.0288(15) -0.0129(12) 0.0040(11) -0.0039(11)
C51 0.0250(14) 0.0225(14) 0.0267(15) -0.0121(12) 0.0038(11) -0.0079(11)
S1 0.0186(3) 0.0255(4) 0.0203(3) -0.0059(3) 0.0002(2) -0.0077(3)
C52 0.0195(13) 0.0183(13) 0.0201(13) -0.0050(10) -0.0001(10) -0.0053(10)
C53 0.0207(14) 0.0291(16) 0.0276(15) -0.0097(13) -0.0017(11) 0.0006(12)
C54 0.0243(15) 0.0357(18) 0.0318(17) -0.0082(14) -0.0066(13) 0.0005(13)
C55 0.0362(18) 0.0359(18) 0.0231(15) -0.0068(13) -0.0051(13) -0.0054(15)
C56 0.0298(16) 0.0357(18) 0.0238(15) -0.0107(13) 0.0044(12) -0.0057(14)
C57 0.0200(13) 0.0271(15) 0.0250(14) -0.0073(12) 0.0004(11) -0.0020(11)
Cu3 0.01370(15) 0.01538(16) 0.01643(15) -0.00279(12) 0.00022(11) -0.00404(12)
Cu4 0.01322(15) 0.01708(16) 0.01749(15) -0.00763(12) -0.00051(11) -0.00306(12)
O60 0.0116(8) 0.0200(9) 0.0210(9) -0.0100(8) 0.0002(7) -0.0031(7)
S4 0.0203(3) 0.0202(3) 0.0193(3) -0.0071(3) -0.0023(2) -0.0014(3)
O5 0.0150(9) 0.0179(10) 0.0307(11) -0.0087(8) 0.0000(8) -0.0018(7)
O6 0.0207(10) 0.0182(10) 0.0251(10) -0.0049(8) -0.0064(8) -0.0035(8)
O7 0.0192(11) 0.0335(13) 0.0552(16) -0.0249(12) -0.0127(10) 0.0056(9)
O8 0.067(2) 0.0424(16) 0.0245(13) -0.0090(11) 0.0097(12) -0.0183(15)
N3 0.0156(10) 0.0154(10) 0.0151(10) -0.0051(8) 0.0010(8) -0.0037(8)
C4 0.0171(12) 0.0156(12) 0.0162(12) -0.0057(9) -0.0002(9) -0.0015(9)
C5 0.0169(12) 0.0261(14) 0.0181(12) -0.0076(11) 0.0027(10) -0.0087(11)
N4 0.0155(10) 0.0204(11) 0.0165(10) -0.0086(9) 0.0014(8) -0.0051(9)
C61 0.0149(11) 0.0153(12) 0.0184(12) -0.0069(9) 0.0003(9) -0.0034(9)
C62 0.0127(11) 0.0140(11) 0.0193(12) -0.0063(9) 0.0006(9) -0.0041(9)
C63 0.0142(11) 0.0190(12) 0.0176(12) -0.0060(10) 0.0010(9) -0.0052(9)
C64 0.0149(12) 0.0221(13) 0.0231(13) -0.0073(11) 0.0045(10) -0.0063(10)
C65 0.0146(12) 0.0170(12) 0.0277(14) -0.0077(11) 0.0011(10) -0.0053(10)
C66 0.0155(12) 0.0167(12) 0.0222(13) -0.0061(10) -0.0024(10) -0.0031(10)
C67 0.0146(13) 0.0337(17) 0.0336(16) -0.0096(13) 0.0010(11) -0.0088(12)
C70 0.0190(12) 0.0180(12) 0.0200(12) -0.0075(10) 0.0008(10) -0.0075(10)
C71 0.0201(13) 0.0155(12) 0.0234(13) -0.0080(10) 0.0019(10) -0.0061(10)
N72 0.0195(11) 0.0147(10) 0.0200(11) -0.0049(9) 0.0010(9) -0.0057(9)
C73 0.0266(15) 0.0218(14) 0.0219(14) -0.0026(11) 0.0002(11) -0.0073(11)
C74 0.0354(18) 0.0321(17) 0.0231(15) -0.0045(13) 0.0078(13) -0.0134(14)
C75 0.0300(17) 0.040(2) 0.0330(18) -0.0091(15) 0.0123(14) -0.0187(15)
C76 0.0222(14) 0.0295(16) 0.0318(16) -0.0103(13) 0.0044(12) -0.0120(12)
C80 0.0205(13) 0.0217(13) 0.0162(12) -0.0071(10) 0.0014(10) -0.0037(10)
C81 0.0206(13) 0.0166(12) 0.0199(13) -0.0053(10) 0.0030(10) -0.0023(10)
N82 0.0176(11) 0.0183(11) 0.0207(11) -0.0051(9) 0.0031(9) -0.0051(9)
C83 0.0191(13) 0.0279(15) 0.0273(15) -0.0072(12) 0.0028(11) -0.0091(11)
C84 0.0234(15) 0.0301(17) 0.0363(18) -0.0073(14) 0.0095(13) -0.0113(13)
C85 0.0295(16) 0.0319(17) 0.0292(16) -0.0037(13) 0.0122(13) -0.0087(14)
C86 0.0282(15) 0.0285(16) 0.0218(14) -0.0041(12) 0.0071(12) -0.0057(13)
C90 0.0226(14) 0.0342(16) 0.0173(13) -0.0146(12) 0.0033(10) -0.0086(12)
C91 0.0234(14) 0.0271(15) 0.0165(12) -0.0065(11) 0.0004(10) -0.0092(11)
N92 0.0210(12) 0.0257(13) 0.0165(11) -0.0065(9) -0.0012(9) -0.0068(10)
C93 0.0204(14) 0.0358(17) 0.0202(13) -0.0074(12) -0.0020(11) -0.0087(12)
C94 0.0261(16) 0.049(2) 0.0254(15) -0.0094(14) -0.0027(12) -0.0177(15)
C95 0.0374(19) 0.045(2) 0.0244(15) -0.0131(14) -0.0041(13) -0.0203(16)
C96 0.0334(17) 0.0351(17) 0.0190(13) -0.0134(12) -0.0007(12) -0.0123(14)
C100 0.0152(12) 0.0207(13) 0.0252(14) -0.0093(11) 0.0021(10) -0.0025(10)
C101 0.0251(14) 0.0197(13) 0.0240(14) -0.0109(11) 0.0025(11) -0.0072(11)
S2 0.0175(3) 0.0234(3) 0.0204(3) -0.0052(3) -0.0004(2) -0.0067(3)
C102 0.0176(12) 0.0178(13) 0.0205(13) -0.0030(10) -0.0014(10) -0.0055(10)
C103 0.0174(13) 0.0223(14) 0.0252(14) -0.0050(11) 0.0003(10) -0.0023(11)
C104 0.0257(15) 0.0294(16) 0.0244(15) -0.0099(12) 0.0049(12) -0.0032(12)
C105 0.0290(16) 0.0315(17) 0.0215(14) -0.0057(12) -0.0010(12) -0.0061(13)
C106 0.0217(14) 0.0324(17) 0.0260(15) -0.0048(13) -0.0043(11) -0.0015(12)
C107 0.0187(13) 0.0246(15) 0.0247(14) -0.0066(12) 0.0006(11) 0.0010(11)
P1 0.0328(5) 0.0547(6) 0.0313(5) -0.0095(4) -0.0102(4) -0.0148(4)
F1 0.070(2) 0.0539(17) 0.078(2) -0.0264(16) -0.0264(16) -0.0106(15)
F2 0.110(3) 0.106(3) 0.069(2) -0.034(2) -0.040(2) -0.042(2)
F3 0.0563(14) 0.098(2) 0.0545(13) -0.0132(12) 0.0013(12) -0.0254(14)
F4 0.0563(14) 0.098(2) 0.0545(13) -0.0132(12) 0.0013(12) -0.0254(14)
F5 0.0563(14) 0.098(2) 0.0545(13) -0.0132(12) 0.0013(12) -0.0254(14)
F6 0.0563(14) 0.098(2) 0.0545(13) -0.0132(12) 0.0013(12) -0.0254(14)
F3' 0.0563(14) 0.098(2) 0.0545(13) -0.0132(12) 0.0013(12) -0.0254(14)
F4' 0.0563(14) 0.098(2) 0.0545(13) -0.0132(12) 0.0013(12) -0.0254(14)
F5' 0.0563(14) 0.098(2) 0.0545(13) -0.0132(12) 0.0013(12) -0.0254(14)
F6' 0.0563(14) 0.098(2) 0.0545(13) -0.0132(12) 0.0013(12) -0.0254(14)
P2 0.0262(4) 0.0465(6) 0.0285(4) -0.0155(4) -0.0056(3) -0.0070(4)
F7 0.0716(11) 0.0975(13) 0.0690(12) -0.0409(10) -0.0165(9) -0.0078(9)
F8 0.0716(11) 0.0975(13) 0.0690(12) -0.0409(10) -0.0165(9) -0.0078(9)
F9 0.0716(11) 0.0975(13) 0.0690(12) -0.0409(10) -0.0165(9) -0.0078(9)
F10 0.0716(11) 0.0975(13) 0.0690(12) -0.0409(10) -0.0165(9) -0.0078(9)
F11 0.0716(11) 0.0975(13) 0.0690(12) -0.0409(10) -0.0165(9) -0.0078(9)
F12 0.0716(11) 0.0975(13) 0.0690(12) -0.0409(10) -0.0165(9) -0.0078(9)
F9' 0.0716(11) 0.0975(13) 0.0690(12) -0.0409(10) -0.0165(9) -0.0078(9)
F10' 0.0716(11) 0.0975(13) 0.0690(12) -0.0409(10) -0.0165(9) -0.0078(9)
F11' 0.0716(11) 0.0975(13) 0.0690(12) -0.0409(10) -0.0165(9) -0.0078(9)
F12' 0.0716(11) 0.0975(13) 0.0690(12) -0.0409(10) -0.0165(9) -0.0078(9)
O1W 0.092(4) 0.080(4) 0.177(6) -0.030(4) -0.021(4) -0.014(3)
O2W 0.074(2) 0.053(2) 0.0320(15) -0.0097(14) 0.0061(15) -0.0166(17)
O3W 0.079(3) 0.065(2) 0.058(2) -0.0215(19) -0.001(2) 0.017(2)
O4W 0.078(3) 0.127(4) 0.053(2) -0.026(3) -0.028(2) 0.014(3)

loop_
_atom_type_symbol
_atom_type_description
_atom_type_scat_dispersion_real
_atom_type_scat_dispersion_imag
_atom_type_scat_source
C C 0.0033 0.0016 'International Tables Vol C Tables 4.2.6.8 and 6.1.1.4'
H H 0.0000 0.0000 'International Tables Vol C Tables 4.2.6.8 and 6.1.1.4'
Cu Cu 0.3201 1.2651 'International Tables Vol C Tables 4.2.6.8 and 6.1.1.4'
F F 0.0171 0.0103 'International Tables Vol C Tables 4.2.6.8 and 6.1.1.4'
N N 0.0061 0.0033 'International Tables Vol C Tables 4.2.6.8 and 6.1.1.4'
O O 0.0106 0.0060 'International Tables Vol C Tables 4.2.6.8 and 6.1.1.4'
P P 0.1023 0.0942 'International Tables Vol C Tables 4.2.6.8 and 6.1.1.4'
S S 0.1246 0.1234 'International Tables Vol C Tables 4.2.6.8 and 6.1.1.4'

loop_
_geom_angle_atom_site_label_1
_geom_angle_atom_site_label_2
_geom_angle_atom_site_label_3
_geom_angle
_geom_angle_site_symmetry_1
_geom_angle_site_symmetry_3
_geom_angle_publ_flag
O1 Cu1 N22 97.04(10) . . y
O1 Cu1 N32 94.46(10) . . y
N22 Cu1 N32 162.73(10) . . y
O1 Cu1 N1 169.60(9) . . y
N22 Cu1 N1 83.97(10) . . y
N32 Cu1 N1 82.43(10) . . y
O1 Cu1 O10 99.12(8) . . y
N22 Cu1 O10 83.56(9) . . y
N32 Cu1 O10 107.30(9) . . y
N1 Cu1 O10 91.28(8) . . y
O10 Cu2 O2 88.97(8) . . y
O10 Cu2 N42 175.99(10) . . y
O2 Cu2 N42 92.17(10) . . y
O10 Cu2 N2 94.39(9) . . y
O2 Cu2 N2 173.13(10) . . y
N42 Cu2 N2 84.08(10) . . y
O10 Cu2 S1 100.52(7) . . y
O2 Cu2 S1 99.76(6) . . y
N42 Cu2 S1 83.08(8) . . y
N2 Cu2 S1 85.54(8) . . y
O10 Cu2 O4 92.60(8) . . y
O2 Cu2 O4 57.89(8) . . y
N42 Cu2 O4 84.75(9) . . y
N2 Cu2 O4 115.87(9) . . y
S1 Cu2 O4 154.07(6) . . y
C12 O10 Cu2 125.14(17) . . ?
C12 O10 Cu1 111.84(16) . . ?
Cu2 O10 Cu1 119.71(9) . . y
O3 S3 O4 113.28(16) . . ?
O3 S3 O2 109.25(14) . . ?
O4 S3 O2 108.89(14) . . ?
O3 S3 O1 108.65(13) . . ?
O4 S3 O1 109.45(14) . . ?
O2 S3 O1 107.13(12) . . ?
S3 O1 Cu1 122.10(12) . . ?
S3 O2 Cu2 112.19(12) . . ?
S3 O4 Cu2 78.79(11) . . ?
C20 N1 C30 112.3(2) . . ?
C20 N1 C2 111.7(2) . . ?
C30 N1 C2 108.7(2) . . ?
C20 N1 Cu1 107.95(17) . . ?
C30 N1 Cu1 107.27(17) . . ?
C2 N1 Cu1 108.75(17) . . ?
C11 C2 N1 112.0(2) . . ?
C11 C2 H2A 109.2 . . ?
N1 C2 H2A 109.2 . . ?
C11 C2 H2B 109.2 . . ?
N1 C2 H2B 109.2 . . ?
H2A C2 H2B 107.9 . . ?
C13 C3 N2 111.8(2) . . ?
C13 C3 H3A 109.3 . . ?
N2 C3 H3A 109.3 . . ?
C13 C3 H3B 109.3 . . ?
N2 C3 H3B 109.3 . . ?
H3A C3 H3B 107.9 . . ?
C50 N2 C40 110.7(2) . . ?
C50 N2 C3 110.6(2) . . ?
C40 N2 C3 108.5(2) . . ?
C50 N2 Cu2 112.43(18) . . ?
C40 N2 Cu2 107.96(18) . . ?
C3 N2 Cu2 106.51(18) . . ?
C16 C11 C12 120.2(3) . . ?
C16 C11 C2 120.0(3) . . ?
C12 C11 C2 119.7(2) . . ?
O10 C12 C11 119.0(2) . . ?
O10 C12 C13 122.8(2) . . ?
C11 C12 C13 118.2(2) . . ?
C14 C13 C12 119.8(3) . . ?
C14 C13 C3 119.7(3) . . ?
C12 C13 C3 120.5(3) . . ?
C15 C14 C13 122.2(3) . . ?
C15 C14 H14 118.9 . . ?
C13 C14 H14 118.9 . . ?
C16 C15 C14 117.2(3) . . ?
C16 C15 C17 120.8(3) . . ?
C14 C15 C17 121.9(3) . . ?
C15 C16 C11 122.1(3) . . ?
C15 C16 H16 118.9 . . ?
C11 C16 H16 118.9 . . ?
C15 C17 H17A 109.5 . . ?
C15 C17 H17B 109.5 . . ?
H17A C17 H17B 109.5 . . ?
C15 C17 H17C 109.5 . . ?
H17A C17 H17C 109.5 . . ?
H17B C17 H17C 109.5 . . ?
N1 C20 C21 109.4(2) . . ?
N1 C20 H20A 109.8 . . ?
C21 C20 H20A 109.8 . . ?
N1 C20 H20B 109.8 . . ?
C21 C20 H20B 109.8 . . ?
H20A C20 H20B 108.2 . . ?
N22 C21 C26 121.6(3) . . ?
N22 C21 C20 114.8(2) . . ?
C26 C21 C20 123.6(3) . . ?
C23 N22 C21 119.1(3) . . ?
C23 N22 Cu1 125.1(2) . . ?
C21 N22 Cu1 113.6(2) . . ?
N22 C23 C24 122.0(3) . . ?
N22 C23 H23 119.0 . . ?
C24 C23 H23 119.0 . . ?
C23 C24 C25 119.0(3) . . ?
C23 C24 H24 120.5 . . ?
C25 C24 H24 120.5 . . ?
C26 C25 C24 119.4(3) . . ?
C26 C25 H25 120.3 . . ?
C24 C25 H25 120.3 . . ?
C25 C26 C21 118.9(3) . . ?
C25 C26 H26 120.5 . . ?
C21 C26 H26 120.5 . . ?
N1 C30 C31 109.7(2) . . ?
N1 C30 H30A 109.7 . . ?
C31 C30 H30A 109.7 . . ?
N1 C30 H30B 109.7 . . ?
C31 C30 H30B 109.7 . . ?
H30A C30 H30B 108.2 . . ?
N32 C31 C36 121.8(3) . . ?
N32 C31 C30 116.1(2) . . ?
C36 C31 C30 122.1(3) . . ?
C33 N32 C31 119.3(3) . . ?
C33 N32 Cu1 127.0(2) . . ?
C31 N32 Cu1 113.6(2) . . ?
N32 C33 C34 122.0(3) . . ?
N32 C33 H33 119.0 . . ?
C34 C33 H33 119.0 . . ?
C33 C34 C35 118.7(3) . . ?
C33 C34 H34 120.7 . . ?
C35 C34 H34 120.7 . . ?
C36 C35 C34 119.6(3) . . ?
C36 C35 H35 120.2 . . ?
C34 C35 H35 120.2 . . ?
C35 C36 C31 118.6(3) . . ?
C35 C36 H36 120.7 . . ?
C31 C36 H36 120.7 . . ?
N2 C40 C41 110.7(2) . . ?
N2 C40 H40A 109.5 . . ?
C41 C40 H40A 109.5 . . ?
N2 C40 H40B 109.5 . . ?
C41 C40 H40B 109.5 . . ?
H40A C40 H40B 108.1 . . ?
N42 C41 C46 122.1(3) . . ?
N42 C41 C40 114.6(3) . . ?
C46 C41 C40 123.2(3) . . ?
C41 N42 C43 119.2(3) . . ?
C41 N42 Cu2 114.0(2) . . ?
C43 N42 Cu2 125.5(2) . . ?
N42 C43 C44 121.9(3) . . ?
N42 C43 H43 119.1 . . ?
C44 C43 H43 119.1 . . ?
C45 C44 C43 118.6(3) . . ?
C45 C44 H44 120.7 . . ?
C43 C44 H44 120.7 . . ?
C44 C45 C46 119.4(3) . . ?
C44 C45 H45 120.3 . . ?
C46 C45 H45 120.3 . . ?
C41 C46 C45 118.7(3) . . ?
C41 C46 H46 120.7 . . ?
C45 C46 H46 120.7 . . ?
N2 C50 C51 114.4(2) . . ?
N2 C50 H50A 108.7 . . ?
C51 C50 H50A 108.7 . . ?
N2 C50 H50B 108.7 . . ?
C51 C50 H50B 108.7 . . ?
H50A C50 H50B 107.6 . . ?
C50 C51 S1 115.3(2) . . ?
C50 C51 H51A 108.4 . . ?
S1 C51 H51A 108.4 . . ?
C50 C51 H51B 108.4 . . ?
S1 C51 H51B 108.4 . . ?
H51A C51 H51B 107.5 . . ?
C52 S1 C51 106.34(14) . . ?
C52 S1 Cu2 103.29(10) . . ?
C51 S1 Cu2 88.61(11) . . ?
C57 C52 C53 119.4(3) . . ?
C57 C52 S1 115.1(2) . . ?
C53 C52 S1 125.4(2) . . ?
C54 C53 C52 119.6(3) . . ?
C54 C53 H53 120.2 . . ?
C52 C53 H53 120.2 . . ?
C55 C54 C53 121.3(3) . . ?
C55 C54 H54 119.4 . . ?
C53 C54 H54 119.4 . . ?
C54 C55 C56 119.0(3) . . ?
C54 C55 H55 120.5 . . ?
C56 C55 H55 120.5 . . ?
C55 C56 C57 120.5(3) . . ?
C55 C56 H56 119.7 . . ?
C57 C56 H56 119.7 . . ?
C56 C57 C52 120.1(3) . . ?
C56 C57 H57 120.0 . . ?
C52 C57 H57 120.0 . . ?
O6 Cu3 N72 96.26(10) . . y
O6 Cu3 N82 94.02(10) . . y
N72 Cu3 N82 162.05(10) . . y
O6 Cu3 N3 167.77(9) . . y
N72 Cu3 N3 84.17(10) . . y
N82 Cu3 N3 82.69(10) . . y
O6 Cu3 O60 100.08(8) . . y
N72 Cu3 O60 83.50(8) . . y
N82 Cu3 O60 109.13(9) . . y
N3 Cu3 O60 92.11(8) . . y
O60 Cu4 O5 89.38(9) . . y
O60 Cu4 N92 177.80(10) . . y
O5 Cu4 N92 91.93(10) . . y
O60 Cu4 N4 94.52(9) . . y
O5 Cu4 N4 173.45(10) . . y
N92 Cu4 N4 84.02(10) . . y
O60 Cu4 S2 99.37(7) . . y
O5 Cu4 S2 99.80(7) . . y
N92 Cu4 S2 82.17(8) . . y
N4 Cu4 S2 84.78(7) . . y
C62 O60 Cu4 124.57(17) . . ?
C62 O60 Cu3 112.40(16) . . ?
Cu4 O60 Cu3 120.28(9) . . y
O7 S4 O8 112.98(18) . . ?
O7 S4 O5 108.49(15) . . ?
O8 S4 O5 110.43(15) . . ?
O7 S4 O6 108.81(13) . . ?
O8 S4 O6 108.22(16) . . ?
O5 S4 O6 107.78(12) . . ?
S4 O5 Cu4 122.96(13) . . ?
S4 O6 Cu3 124.75(13) . . ?
C80 N3 C70 112.5(2) . . ?
C80 N3 C4 108.8(2) . . ?
C70 N3 C4 111.7(2) . . ?
C80 N3 Cu3 107.93(17) . . ?
C70 N3 Cu3 107.84(17) . . ?
C4 N3 Cu3 108.02(16) . . ?
C61 C4 N3 112.9(2) . . ?
C61 C4 H4A 109.0 . . ?
N3 C4 H4A 109.0 . . ?
C61 C4 H4B 109.0 . . ?
N3 C4 H4B 109.0 . . ?
H4A C4 H4B 107.8 . . ?
C63 C5 N4 111.5(2) . . ?
C63 C5 H5A 109.3 . . ?
N4 C5 H5A 109.3 . . ?
C63 C5 H5B 109.3 . . ?
N4 C5 H5B 109.3 . . ?
H5A C5 H5B 108.0 . . ?
C100 N4 C90 110.4(2) . . ?
C100 N4 C5 111.0(2) . . ?
C90 N4 C5 108.9(2) . . ?
C100 N4 Cu4 112.54(17) . . ?
C90 N4 Cu4 108.03(17) . . ?
C5 N4 Cu4 105.78(17) . . ?
C66 C61 C62 120.3(2) . . ?
C66 C61 C4 119.8(2) . . ?
C62 C61 C4 119.9(2) . . ?
O60 C62 C61 118.7(2) . . ?
O60 C62 C63 123.2(2) . . ?
C61 C62 C63 118.1(2) . . ?
C64 C63 C62 119.8(3) . . ?
C64 C63 C5 119.2(2) . . ?
C62 C63 C5 120.9(2) . . ?
C63 C64 C65 122.2(3) . . ?
C63 C64 H64 118.9 . . ?
C65 C64 H64 118.9 . . ?
C66 C65 C64 117.2(3) . . ?
C66 C65 C67 121.0(3) . . ?
C64 C65 C67 121.8(3) . . ?
C65 C66 C61 121.9(3) . . ?
C65 C66 H66 119.1 . . ?
C61 C66 H66 119.1 . . ?
C65 C67 H67A 109.5 . . ?
C65 C67 H67B 109.5 . . ?
H67A C67 H67B 109.5 . . ?
C65 C67 H67C 109.5 . . ?
H67A C67 H67C 109.5 . . ?
H67B C67 H67C 109.5 . . ?
N3 C70 C71 109.4(2) . . ?
N3 C70 H70A 109.8 . . ?
C71 C70 H70A 109.8 . . ?
N3 C70 H70B 109.8 . . ?
C71 C70 H70B 109.8 . . ?
H70A C70 H70B 108.2 . . ?
N72 C71 C76 121.5(3) . . ?
N72 C71 C70 115.0(2) . . ?
C76 C71 C70 123.5(3) . . ?
C73 N72 C71 119.5(3) . . ?
C73 N72 Cu3 124.8(2) . . ?
C71 N72 Cu3 113.64(19) . . ?
N72 C73 C74 121.9(3) . . ?
N72 C73 H73 119.1 . . ?
C74 C73 H73 119.1 . . ?
C73 C74 C75 118.8(3) . . ?
C73 C74 H74 120.6 . . ?
C75 C74 H74 120.6 . . ?
C76 C75 C74 119.6(3) . . ?
C76 C75 H75 120.2 . . ?
C74 C75 H75 120.2 . . ?
C75 C76 C71 118.8(3) . . ?
C75 C76 H76 120.6 . . ?
C71 C76 H76 120.6 . . ?
N3 C80 C81 110.1(2) . . ?
N3 C80 H80A 109.6 . . ?
C81 C80 H80A 109.6 . . ?
N3 C80 H80B 109.6 . . ?
C81 C80 H80B 109.6 . . ?
H80A C80 H80B 108.2 . . ?
N82 C81 C86 121.5(3) . . ?
N82 C81 C80 116.3(2) . . ?
C86 C81 C80 122.1(3) . . ?
C81 N82 C83 119.6(3) . . ?
C81 N82 Cu3 113.77(19) . . ?
C83 N82 Cu3 126.5(2) . . ?
N82 C83 C84 121.5(3) . . ?
N82 C83 H83 119.3 . . ?
C84 C83 H83 119.3 . . ?
C85 C84 C83 119.2(3) . . ?
C85 C84 H84 120.4 . . ?
C83 C84 H84 120.4 . . ?
C84 C85 C86 119.2(3) . . ?
C84 C85 H85 120.4 . . ?
C86 C85 H85 120.4 . . ?
C85 C86 C81 119.0(3) . . ?
C85 C86 H86 120.5 . . ?
C81 C86 H86 120.5 . . ?
N4 C90 C91 110.5(2) . . ?
N4 C90 H90A 109.5 . . ?
C91 C90 H90A 109.5 . . ?
N4 C90 H90B 109.5 . . ?
C91 C90 H90B 109.5 . . ?
H90A C90 H90B 108.1 . . ?
N92 C91 C96 121.5(3) . . ?
N92 C91 C90 115.0(3) . . ?
C96 C91 C90 123.5(3) . . ?
C91 N92 C93 119.5(3) . . ?
C91 N92 Cu4 114.0(2) . . ?
C93 N92 Cu4 125.1(2) . . ?
N92 C93 C94 121.5(3) . . ?
N92 C93 H93 119.2 . . ?
C94 C93 H93 119.2 . . ?
C95 C94 C93 119.1(3) . . ?
C95 C94 H94 120.4 . . ?
C93 C94 H94 120.4 . . ?
C96 C95 C94 119.1(3) . . ?
C96 C95 H95 120.5 . . ?
C94 C95 H95 120.5 . . ?
C95 C96 C91 119.2(3) . . ?
C95 C96 H96 120.4 . . ?
C91 C96 H96 120.4 . . ?
N4 C100 C101 114.1(2) . . ?
N4 C100 H10A 108.7 . . ?
C101 C100 H10A 108.7 . . ?
N4 C100 H10B 108.7 . . ?
C101 C100 H10B 108.7 . . ?
H10A C100 H10B 107.6 . . ?
C100 C101 S2 115.2(2) . . ?
C100 C101 H10C 108.5 . . ?
S2 C101 H10C 108.5 . . ?
C100 C101 H10D 108.5 . . ?
S2 C101 H10D 108.5 . . ?
H10C C101 H10D 107.5 . . ?
C102 S2 C101 106.01(14) . . ?
C102 S2 Cu4 105.07(10) . . ?
C101 S2 Cu4 88.58(10) . . ?
C103 C102 C107 119.4(3) . . ?
C103 C102 S2 115.3(2) . . ?
C107 C102 S2 125.2(2) . . ?
C104 C103 C102 120.3(3) . . ?
C104 C103 H103 119.8 . . ?
C102 C103 H103 119.8 . . ?
C105 C104 C103 120.4(3) . . ?
C105 C104 H104 119.8 . . ?
C103 C104 H104 119.8 . . ?
C104 C105 C106 119.3(3) . . ?
C104 C105 H105 120.3 . . ?
C106 C105 H105 120.3 . . ?
C105 C106 C107 121.1(3) . . ?
C105 C106 H106 119.5 . . ?
C107 C106 H106 119.5 . . ?
C106 C107 C102 119.4(3) . . ?
C106 C107 H107 120.3 . . ?
C102 C107 H107 120.3 . . ?
F6' P1 F4' 99.3(4) . . ?
F6' P1 F1 90.8(3) . . ?
F3 P1 F1 91.2(2) . . ?
F4' P1 F1 89.2(3) . . ?
F3 P1 F5 104.9(3) . . ?
F1 P1 F5 90.0(3) . . ?
F6' P1 F2 91.1(3) . . ?
F3 P1 F2 89.6(2) . . ?
F4' P1 F2 90.9(3) . . ?
F1 P1 F2 178.1(2) . . ?
F5 P1 F2 88.1(3) . . ?
F6' P1 F3' 87.5(4) . . ?
F4' P1 F3' 172.9(4) . . ?
F1 P1 F3' 92.6(2) . . ?
F2 P1 F3' 87.1(2) . . ?
F3 P1 F6 85.3(3) . . ?
F1 P1 F6 94.9(3) . . ?
F5 P1 F6 168.7(4) . . ?
F2 P1 F6 87.0(3) . . ?
F6' P1 F5' 174.8(4) . . ?
F4' P1 F5' 85.5(4) . . ?
F1 P1 F5' 91.3(3) . . ?
F2 P1 F5' 86.8(3) . . ?
F3' P1 F5' 87.6(4) . . ?
F3 P1 F4 169.3(3) . . ?
F1 P1 F4 90.1(3) . . ?
F5 P1 F4 85.7(3) . . ?
F2 P1 F4 89.5(3) . . ?
F6 P1 F4 84.0(3) . . ?
F12' P2 F10' 85.5(5) . . ?
F12' P2 F9' 92.1(5) . . ?
F10' P2 F9' 176.8(4) . . ?
F12' P2 F7 99.4(3) . . ?
F10' P2 F7 88.4(3) . . ?
F12 P2 F7 82.5(3) . . ?
F9' P2 F7 94.1(3) . . ?
F12 P2 F10 87.5(4) . . ?
F7 P2 F10 89.7(3) . . ?
F12' P2 F8 86.9(3) . . ?
F10' P2 F8 90.2(3) . . ?
F12 P2 F8 104.1(3) . . ?
F9' P2 F8 87.6(3) . . ?
F7 P2 F8 173.4(2) . . ?
F10 P2 F8 90.9(3) . . ?
F12 P2 F11 168.2(3) . . ?
F7 P2 F11 86.7(3) . . ?
F10 P2 F11 97.2(4) . . ?
F8 P2 F11 86.7(3) . . ?
F12' P2 F11' 172.4(4) . . ?
F10' P2 F11' 99.9(5) . . ?
F9' P2 F11' 82.3(5) . . ?
F7 P2 F11' 86.1(3) . . ?
F8 P2 F11' 87.8(3) . . ?
F12 P2 F9 87.4(4) . . ?
F7 P2 F9 85.5(3) . . ?
F10 P2 F9 173.4(4) . . ?
F8 P2 F9 94.4(3) . . ?
F11 P2 F9 87.0(4) . . ?

loop_
_geom_bond_atom_site_label_1
_geom_bond_atom_site_label_2
_geom_bond_distance
_geom_bond_site_symmetry_2
_geom_bond_publ_flag
Cu1 Cu2 3.7241(5) . y
Cu1 O1 1.969(2) . y
Cu1 N22 1.992(2) . y
Cu1 N32 1.998(2) . y
Cu1 N1 2.028(2) . y
Cu1 O10 2.382(2) . y
Cu2 O10 1.916(2) . y
Cu2 O2 1.963(2) . y
Cu2 N42 2.006(2) . y
Cu2 N2 2.020(2) . y
Cu2 S1 2.7240(9) . y
Cu2 O4 2.788(3) . y
O10 C12 1.342(3) . ?
S3 O3 1.455(2) . ?
S3 O4 1.462(2) . ?
S3 O2 1.500(2) . ?
S3 O1 1.510(2) . ?
N1 C20 1.485(4) . ?
N1 C30 1.489(3) . ?
N1 C2 1.510(4) . ?
C2 C11 1.497(4) . ?
C2 H2A 0.9900 . ?
C2 H2B 0.9900 . ?
C3 C13 1.503(4) . ?
C3 N2 1.512(4) . ?
C3 H3A 0.9900 . ?
C3 H3B 0.9900 . ?
N2 C50 1.487(4) . ?
N2 C40 1.497(4) . ?
C11 C16 1.396(4) . ?
C11 C12 1.405(4) . ?
C12 C13 1.411(4) . ?
C13 C14 1.397(4) . ?
C14 C15 1.393(4) . ?
C14 H14 0.9500 . ?
C15 C16 1.389(4) . ?
C15 C17 1.512(4) . ?
C16 H16 0.9500 . ?
C17 H17A 0.9800 . ?
C17 H17B 0.9800 . ?
C17 H17C 0.9800 . ?
C20 C21 1.514(4) . ?
C20 H20A 0.9900 . ?
C20 H20B 0.9900 . ?
C21 N22 1.349(4) . ?
C21 C26 1.391(4) . ?
N22 C23 1.347(4) . ?
C23 C24 1.382(4) . ?
C23 H23 0.9500 . ?
C24 C25 1.384(5) . ?
C24 H24 0.9500 . ?
C25 C26 1.384(5) . ?
C25 H25 0.9500 . ?
C26 H26 0.9500 . ?
C30 C31 1.507(4) . ?
C30 H30A 0.9900 . ?
C30 H30B 0.9900 . ?
C31 N32 1.346(4) . ?
C31 C36 1.391(4) . ?
N32 C33 1.344(4) . ?
C33 C34 1.385(4) . ?
C33 H33 0.9500 . ?
C34 C35 1.388(6) . ?
C34 H34 0.9500 . ?
C35 C36 1.386(6) . ?
C35 H35 0.9500 . ?
C36 H36 0.9500 . ?
C40 C41 1.506(4) . ?
C40 H40A 0.9900 . ?
C40 H40B 0.9900 . ?
C41 N42 1.339(4) . ?
C41 C46 1.380(4) . ?
N42 C43 1.346(4) . ?
C43 C44 1.388(5) . ?
C43 H43 0.9500 . ?
C44 C45 1.381(5) . ?
C44 H44 0.9500 . ?
C45 C46 1.392(5) . ?
C45 H45 0.9500 . ?
C46 H46 0.9500 . ?
C50 C51 1.529(4) . ?
C50 H50A 0.9900 . ?
C50 H50B 0.9900 . ?
C51 S1 1.813(3) . ?
C51 H51A 0.9900 . ?
C51 H51B 0.9900 . ?
S1 C52 1.770(3) . ?
C52 C57 1.395(4) . ?
C52 C53 1.396(4) . ?
C53 C54 1.386(5) . ?
C53 H53 0.9500 . ?
C54 C55 1.385(5) . ?
C54 H54 0.9500 . ?
C55 C56 1.389(5) . ?
C55 H55 0.9500 . ?
C56 C57 1.390(5) . ?
C56 H56 0.9500 . ?
C57 H57 0.9500 . ?
Cu3 O6 1.959(2) . y
Cu3 N72 1.988(2) . y
Cu3 N82 1.994(2) . y
Cu3 N3 2.023(2) . y
Cu3 O60 2.3774(19) . y
Cu3 Cu4 3.7285(5) . y
Cu4 O60 1.914(2) . y
Cu4 O5 1.953(2) . y
Cu4 N92 1.997(2) . y
Cu4 N4 2.026(2) . y
Cu4 S2 2.7538(8) . y
O60 C62 1.346(3) . ?
S4 O7 1.453(2) . ?
S4 O8 1.465(3) . ?
S4 O5 1.496(2) . ?
S4 O6 1.504(2) . ?
N3 C80 1.486(3) . ?
N3 C70 1.492(4) . ?
N3 C4 1.508(3) . ?
C4 C61 1.496(4) . ?
C4 H4A 0.9900 . ?
C4 H4B 0.9900 . ?
C5 C63 1.505(4) . ?
C5 N4 1.511(4) . ?
C5 H5A 0.9900 . ?
C5 H5B 0.9900 . ?
N4 C100 1.491(4) . ?
N4 C90 1.497(4) . ?
C61 C66 1.398(4) . ?
C61 C62 1.409(4) . ?
C62 C63 1.409(4) . ?
C63 C64 1.394(4) . ?
C64 C65 1.399(4) . ?
C64 H64 0.9500 . ?
C65 C66 1.389(4) . ?
C65 C67 1.512(4) . ?
C66 H66 0.9500 . ?
C67 H67A 0.9800 . ?
C67 H67B 0.9800 . ?
C67 H67C 0.9800 . ?
C70 C71 1.511(4) . ?
C70 H70A 0.9900 . ?
C70 H70B 0.9900 . ?
C71 N72 1.349(4) . ?
C71 C76 1.390(4) . ?
N72 C73 1.348(4) . ?
C73 C74 1.381(4) . ?
C73 H73 0.9500 . ?
C74 C75 1.389(5) . ?
C74 H74 0.9500 . ?
C75 C76 1.386(5) . ?
C75 H75 0.9500 . ?
C76 H76 0.9500 . ?
C80 C81 1.506(4) . ?
C80 H80A 0.9900 . ?
C80 H80B 0.9900 . ?
C81 N82 1.342(4) . ?
C81 C86 1.390(4) . ?
N82 C83 1.348(4) . ?
C83 C84 1.389(4) . ?
C83 H83 0.9500 . ?
C84 C85 1.381(5) . ?
C84 H84 0.9500 . ?
C85 C86 1.387(5) . ?
C85 H85 0.9500 . ?
C86 H86 0.9500 . ?
C90 C91 1.500(4) . ?
C90 H90A 0.9900 . ?
C90 H90B 0.9900 . ?
C91 N92 1.341(4) . ?
C91 C96 1.387(4) . ?
N92 C93 1.345(4) . ?
C93 C94 1.385(5) . ?
C93 H93 0.9500 . ?
C94 C95 1.384(5) . ?
C94 H94 0.9500 . ?
C95 C96 1.382(5) . ?
C95 H95 0.9500 . ?
C96 H96 0.9500 . ?
C100 C101 1.531(4) . ?
C100 H10A 0.9900 . ?
C100 H10B 0.9900 . ?
C101 S2 1.812(3) . ?
C101 H10C 0.9900 . ?
C101 H10D 0.9900 . ?
S2 C102 1.772(3) . ?
C102 C103 1.396(4) . ?
C102 C107 1.396(4) . ?
C103 C104 1.387(4) . ?
C103 H103 0.9500 . ?
C104 C105 1.385(5) . ?
C104 H104 0.9500 . ?
C105 C106 1.385(5) . ?
C105 H105 0.9500 . ?
C106 C107 1.391(4) . ?
C106 H106 0.9500 . ?
C107 H107 0.9500 . ?
P1 F6' 1.525(6) . ?
P1 F3 1.553(6) . ?
P1 F4' 1.558(7) . ?
P1 F1 1.569(3) . ?
P1 F5 1.571(6) . ?
P1 F2 1.603(3) . ?
P1 F3' 1.629(6) . ?
P1 F6 1.638(6) . ?
P1 F5' 1.651(7) . ?
P1 F4 1.653(6) . ?
P2 F12' 1.553(7) . ?
P2 F10' 1.562(7) . ?
P2 F12 1.563(6) . ?
P2 F9' 1.577(7) . ?
P2 F7 1.582(4) . ?
P2 F10 1.585(6) . ?
P2 F8 1.592(4) . ?
P2 F11 1.605(7) . ?
P2 F11' 1.619(7) . ?
P2 F9 1.623(6) . ?

loop_
_geom_torsion_atom_site_label_1
_geom_torsion_atom_site_label_2
_geom_torsion_atom_site_label_3
_geom_torsion_atom_site_label_4
_geom_torsion
_geom_torsion_site_symmetry_1
_geom_torsion_site_symmetry_2
_geom_torsion_site_symmetry_3
_geom_torsion_site_symmetry_4
_geom_torsion_publ_flag
O3 S3 O1 Cu1 149.91(16) . . . . ?
O4 S3 O1 Cu1 -85.91(18) . . . . ?
O2 S3 O1 Cu1 32.00(18) . . . . ?
O3 S3 O2 Cu2 141.02(14) . . . . ?
O4 S3 O2 Cu2 16.82(17) . . . . ?
O1 S3 O2 Cu2 -101.45(13) . . . . ?
O3 S3 O4 Cu2 -132.87(12) . . . . ?
O2 S3 O4 Cu2 -11.09(11) . . . . ?
O1 S3 O4 Cu2 105.72(10) . . . . ?
C20 N1 C2 C11 -49.0(3) . . . . ?
C30 N1 C2 C11 -173.5(2) . . . . ?
Cu1 N1 C2 C11 70.0(2) . . . . ?
C13 C3 N2 C50 -52.1(3) . . . . ?
C13 C3 N2 C40 -173.7(3) . . . . ?
C13 C3 N2 Cu2 70.4(3) . . . . ?
N1 C2 C11 C16 102.3(3) . . . . ?
N1 C2 C11 C12 -74.8(3) . . . . ?
Cu2 O10 C12 C11 -153.1(2) . . . . ?
Cu1 O10 C12 C11 47.7(3) . . . . ?
Cu2 O10 C12 C13 27.8(4) . . . . ?
Cu1 O10 C12 C13 -131.5(2) . . . . ?
C16 C11 C12 O10 -175.7(3) . . . . ?
C2 C11 C12 O10 1.4(4) . . . . ?
C16 C11 C12 C13 3.5(4) . . . . ?
C2 C11 C12 C13 -179.4(3) . . . . ?
O10 C12 C13 C14 174.6(3) . . . . ?
C11 C12 C13 C14 -4.6(4) . . . . ?
O10 C12 C13 C3 -6.0(4) . . . . ?
C11 C12 C13 C3 174.8(3) . . . . ?
N2 C3 C13 C14 130.7(3) . . . . ?
N2 C3 C13 C12 -48.7(4) . . . . ?
C12 C13 C14 C15 1.3(5) . . . . ?
C3 C13 C14 C15 -178.0(3) . . . . ?
C13 C14 C15 C16 3.0(5) . . . . ?
C13 C14 C15 C17 -176.2(3) . . . . ?
C14 C15 C16 C11 -4.1(5) . . . . ?
C17 C15 C16 C11 175.1(3) . . . . ?
C12 C11 C16 C15 0.9(5) . . . . ?
C2 C11 C16 C15 -176.2(3) . . . . ?
C30 N1 C20 C21 -150.6(2) . . . . ?
C2 N1 C20 C21 86.9(3) . . . . ?
Cu1 N1 C20 C21 -32.6(3) . . . . ?
N1 C20 C21 N22 33.9(3) . . . . ?
N1 C20 C21 C26 -147.2(3) . . . . ?
C26 C21 N22 C23 -0.4(4) . . . . ?
C20 C21 N22 C23 178.5(3) . . . . ?
C26 C21 N22 Cu1 163.6(2) . . . . ?
C20 C21 N22 Cu1 -17.5(3) . . . . ?
C21 N22 C23 C24 -0.2(5) . . . . ?
Cu1 N22 C23 C24 -162.2(3) . . . . ?
N22 C23 C24 C25 0.9(5) . . . . ?
C23 C24 C25 C26 -1.0(5) . . . . ?
C24 C25 C26 C21 0.4(5) . . . . ?
N22 C21 C26 C25 0.3(5) . . . . ?
C20 C21 C26 C25 -178.4(3) . . . . ?
C20 N1 C30 C31 152.2(2) . . . . ?
C2 N1 C30 C31 -83.7(3) . . . . ?
Cu1 N1 C30 C31 33.8(3) . . . . ?
N1 C30 C31 N32 -21.1(4) . . . . ?
N1 C30 C31 C36 161.4(3) . . . . ?
C36 C31 N32 C33 -1.6(5) . . . . ?
C30 C31 N32 C33 -179.1(3) . . . . ?
C36 C31 N32 Cu1 174.5(2) . . . . ?
C30 C31 N32 Cu1 -3.1(3) . . . . ?
C31 N32 C33 C34 0.1(5) . . . . ?
Cu1 N32 C33 C34 -175.3(3) . . . . ?
N32 C33 C34 C35 1.4(5) . . . . ?
C33 C34 C35 C36 -1.6(6) . . . . ?
C34 C35 C36 C31 0.3(6) . . . . ?
N32 C31 C36 C35 1.4(5) . . . . ?
C30 C31 C36 C35 178.7(3) . . . . ?
C50 N2 C40 C41 93.9(3) . . . . ?
C3 N2 C40 C41 -144.6(3) . . . . ?
Cu2 N2 C40 C41 -29.6(3) . . . . ?
N2 C40 C41 N42 32.0(4) . . . . ?
N2 C40 C41 C46 -150.7(3) . . . . ?
C46 C41 N42 C43 -2.8(5) . . . . ?
C40 C41 N42 C43 174.6(3) . . . . ?
C46 C41 N42 Cu2 164.9(3) . . . . ?
C40 C41 N42 Cu2 -17.7(3) . . . . ?
C41 N42 C43 C44 1.7(5) . . . . ?
Cu2 N42 C43 C44 -164.4(3) . . . . ?
N42 C43 C44 C45 0.5(6) . . . . ?
C43 C44 C45 C46 -1.6(6) . . . . ?
N42 C41 C46 C45 1.6(5) . . . . ?
C40 C41 C46 C45 -175.5(3) . . . . ?
C44 C45 C46 C41 0.6(6) . . . . ?
C40 N2 C50 C51 -70.3(3) . . . . ?
C3 N2 C50 C51 169.5(2) . . . . ?
Cu2 N2 C50 C51 50.6(3) . . . . ?
N2 C50 C51 S1 -57.4(3) . . . . ?
C50 C51 S1 C52 -73.3(3) . . . . ?
C50 C51 S1 Cu2 30.2(2) . . . . ?
C51 S1 C52 C57 176.7(2) . . . . ?
Cu2 S1 C52 C57 84.2(2) . . . . ?
C51 S1 C52 C53 -5.6(3) . . . . ?
Cu2 S1 C52 C53 -98.1(3) . . . . ?
C57 C52 C53 C54 0.1(5) . . . . ?
S1 C52 C53 C54 -177.4(3) . . . . ?
C52 C53 C54 C55 -0.1(6) . . . . ?
C53 C54 C55 C56 0.1(6) . . . . ?
C54 C55 C56 C57 -0.1(6) . . . . ?
C55 C56 C57 C52 0.1(5) . . . . ?
C53 C52 C57 C56 -0.1(5) . . . . ?
S1 C52 C57 C56 177.7(3) . . . . ?
O7 S4 O5 Cu4 -150.55(16) . . . . ?
O8 S4 O5 Cu4 -26.2(2) . . . . ?
O6 S4 O5 Cu4 91.79(17) . . . . ?
O7 S4 O6 Cu3 -137.72(18) . . . . ?
O8 S4 O6 Cu3 99.2(2) . . . . ?
O5 S4 O6 Cu3 -20.27(19) . . . . ?
C80 N3 C4 C61 173.5(2) . . . . ?
C70 N3 C4 C61 48.8(3) . . . . ?
Cu3 N3 C4 C61 -69.6(2) . . . . ?
C63 C5 N4 C100 51.5(3) . . . . ?
C63 C5 N4 C90 173.3(2) . . . . ?
C63 C5 N4 Cu4 -70.8(2) . . . . ?
N3 C4 C61 C66 -102.6(3) . . . . ?
N3 C4 C61 C62 75.8(3) . . . . ?
Cu4 O60 C62 C61 153.4(2) . . . . ?
Cu3 O60 C62 C61 -45.5(3) . . . . ?
Cu4 O60 C62 C63 -26.4(4) . . . . ?
Cu3 O60 C62 C63 134.8(2) . . . . ?
C66 C61 C62 O60 175.2(2) . . . . ?
C4 C61 C62 O60 -3.2(4) . . . . ?
C66 C61 C62 C63 -5.0(4) . . . . ?
C4 C61 C62 C63 176.6(2) . . . . ?
O60 C62 C63 C64 -173.9(3) . . . . ?
C61 C62 C63 C64 6.4(4) . . . . ?
O60 C62 C63 C5 7.3(4) . . . . ?
C61 C62 C63 C5 -172.5(3) . . . . ?
N4 C5 C63 C64 -131.5(3) . . . . ?
N4 C5 C63 C62 47.4(4) . . . . ?
C62 C63 C64 C65 -2.2(4) . . . . ?
C5 C63 C64 C65 176.7(3) . . . . ?
C63 C64 C65 C66 -3.4(4) . . . . ?
C63 C64 C65 C67 176.8(3) . . . . ?
C64 C65 C66 C61 4.8(4) . . . . ?
C67 C65 C66 C61 -175.4(3) . . . . ?
C62 C61 C66 C65 -0.6(4) . . . . ?
C4 C61 C66 C65 177.7(3) . . . . ?
C80 N3 C70 C71 151.1(2) . . . . ?
C4 N3 C70 C71 -86.4(3) . . . . ?
Cu3 N3 C70 C71 32.2(2) . . . . ?
N3 C70 C71 N72 -33.0(3) . . . . ?
N3 C70 C71 C76 148.2(3) . . . . ?
C76 C71 N72 C73 -0.2(4) . . . . ?
C70 C71 N72 C73 -179.0(3) . . . . ?
C76 C71 N72 Cu3 -164.6(2) . . . . ?
C70 C71 N72 Cu3 16.6(3) . . . . ?
C71 N72 C73 C74 0.8(5) . . . . ?
Cu3 N72 C73 C74 163.3(3) . . . . ?
N72 C73 C74 C75 -0.8(5) . . . . ?
C73 C74 C75 C76 0.2(6) . . . . ?
C74 C75 C76 C71 0.4(5) . . . . ?
N72 C71 C76 C75 -0.4(5) . . . . ?
C70 C71 C76 C75 178.3(3) . . . . ?
C70 N3 C80 C81 -149.8(2) . . . . ?
C4 N3 C80 C81 86.0(3) . . . . ?
Cu3 N3 C80 C81 -30.9(3) . . . . ?
N3 C80 C81 N82 19.0(3) . . . . ?
N3 C80 C81 C86 -163.5(3) . . . . ?
C86 C81 N82 C83 1.3(4) . . . . ?
C80 C81 N82 C83 178.8(3) . . . . ?
C86 C81 N82 Cu3 -174.2(2) . . . . ?
C80 C81 N82 Cu3 3.3(3) . . . . ?
C81 N82 C83 C84 -0.2(5) . . . . ?
Cu3 N82 C83 C84 174.6(2) . . . . ?
N82 C83 C84 C85 -1.1(5) . . . . ?
C83 C84 C85 C86 1.4(5) . . . . ?
C84 C85 C86 C81 -0.4(5) . . . . ?
N82 C81 C86 C85 -1.0(5) . . . . ?
C80 C81 C86 C85 -178.4(3) . . . . ?
C100 N4 C90 C91 -94.5(3) . . . . ?
C5 N4 C90 C91 143.4(3) . . . . ?
Cu4 N4 C90 C91 28.9(3) . . . . ?
N4 C90 C91 N92 -31.5(4) . . . . ?
N4 C90 C91 C96 151.5(3) . . . . ?
C96 C91 N92 C93 2.2(5) . . . . ?
C90 C91 N92 C93 -174.9(3) . . . . ?
C96 C91 N92 Cu4 -165.2(3) . . . . ?
C90 C91 N92 Cu4 17.7(3) . . . . ?
C91 N92 C93 C94 -1.2(5) . . . . ?
Cu4 N92 C93 C94 164.7(3) . . . . ?
N92 C93 C94 C95 -0.5(5) . . . . ?
C93 C94 C95 C96 1.3(6) . . . . ?
C94 C95 C96 C91 -0.4(5) . . . . ?
N92 C91 C96 C95 -1.4(5) . . . . ?
C90 C91 C96 C95 175.5(3) . . . . ?
C90 N4 C100 C101 68.5(3) . . . . ?
C5 N4 C100 C101 -170.6(2) . . . . ?
Cu4 N4 C100 C101 -52.3(3) . . . . ?
N4 C100 C101 S2 58.4(3) . . . . ?
C100 C101 S2 C102 75.1(3) . . . . ?
C100 C101 S2 Cu4 -30.2(2) . . . . ?
C101 S2 C102 C103 -178.2(2) . . . . ?
Cu4 S2 C102 C103 -85.3(2) . . . . ?
C101 S2 C102 C107 4.3(3) . . . . ?
Cu4 S2 C102 C107 97.2(3) . . . . ?
C107 C102 C103 C104 0.4(5) . . . . ?
S2 C102 C103 C104 -177.3(3) . . . . ?
C102 C103 C104 C105 -0.5(5) . . . . ?
C103 C104 C105 C106 0.6(5) . . . . ?
C104 C105 C106 C107 -0.6(5) . . . . ?
C105 C106 C107 C102 0.4(5) . . . . ?
C103 C102 C107 C106 -0.3(5) . . . . ?
S2 C102 C107 C106 177.1(3) . . . . ?
